data_4506420
loop_
_publ_author_name
'Lee, Mijoon'
'Ikejiri, Masahiro'
'Klimpel, Dennis'
'Toth, Marta'
'Espahbodi, Mana'
'Hesek, Dusan'
'Forbes, Christopher'
'Kumarasiri, Malika'
'Noll, Bruce C.'
'Chang, Mayland'
'Mobashery, Shahriar'

_publ_section_title
;
 Structure-Activity Relationship for Thiirane-Based Gelatinase Inhibitors.
;
_journal_issue 6
_journal_name_full 'ACS medicinal chemistry letters'
_journal_page_first 490
_journal_page_last 495
_journal_paper_doi 10.1021/ml300050b
_journal_volume 3
_journal_year 2012
_chemical_compound_source synthesized
_chemical_formula_moiety 'C15 H16 N2 O5 S3'
_chemical_formula_sum 'C15 H16 N2 O5 S3'
_chemical_formula_weight 400.48
_space_group_IT_number 2
_symmetry_cell_setting triclinic
_symmetry_Int_Tables_number 2
_symmetry_space_group_name_Hall '-P 1'
_symmetry_space_group_name_H-M 'P -1'
_atom_sites_solution_hydrogens geom
_atom_sites_solution_primary direct
_atom_sites_solution_secondary difmap
_audit_creation_method SHELXL-97
_cell_angle_alpha 107.324(5)
_cell_angle_beta 95.601(5)
_cell_angle_gamma 99.714(4)
_cell_formula_units_Z 2
_cell_length_a 5.7099(4)
_cell_length_b 10.7256(6)
_cell_length_c 15.2849(12)
_cell_measurement_reflns_used 4498
_cell_measurement_temperature 100(2)
_cell_measurement_theta_max 68.230
_cell_measurement_theta_min 3.066
_cell_volume 869.86(11)
_computing_cell_refinement 'APEX2/SAINT (Bruker, 2007)'
_computing_data_collection 'APEX2 (Bruker, 2007)'
_computing_data_reduction 'SAINT/XPREP (Bruker, 2007; Sheldrick, 2008)'
_computing_molecular_graphics 'XP (Sheldrick, 2008)'
_computing_publication_material 'XCIF (Sheldrick, 2008)/enCIFer (CCDC, 2005)'
_computing_structure_refinement 'XL (Sheldrick, 2008)'
_computing_structure_solution 'XS (Sheldrick, 2008)'
_diffrn_ambient_temperature 100(2)
_diffrn_detector_area_resol_mean 8.33
_diffrn_measured_fraction_theta_full 0.902
_diffrn_measured_fraction_theta_max 0.902
_diffrn_measurement_device_type 'Bruker SMART Apex CCD diffractometer'
_diffrn_measurement_method '\f and \w scans'
_diffrn_radiation_monochromator graphite
_diffrn_radiation_probe x-ray
_diffrn_radiation_type CuK\a
_diffrn_radiation_wavelength 1.54178
_diffrn_reflns_av_R_equivalents 0.0163
_diffrn_reflns_av_sigmaI/netI 0.0186
_diffrn_reflns_limit_h_max 5
_diffrn_reflns_limit_h_min -6
_diffrn_reflns_limit_k_max 11
_diffrn_reflns_limit_k_min -12
_diffrn_reflns_limit_l_max 17
_diffrn_reflns_limit_l_min -16
_diffrn_reflns_number 8252
_diffrn_reflns_theta_full 68.23
_diffrn_reflns_theta_max 68.23
_diffrn_reflns_theta_min 3.07
_diffrn_source 'fine-focus sealed tube'
_diffrn_source_type 'Siemens KFFCU2K-90'
_exptl_absorpt_coefficient_mu 4.170
_exptl_absorpt_correction_T_max 0.88
_exptl_absorpt_correction_T_min 0.72
_exptl_absorpt_correction_type multi-scan
_exptl_absorpt_process_details 'Sheldrick, G. M. (2006). SADABS. University of G\"ottingen, Germany.'
_exptl_crystal_colour 'clear colorless'
_exptl_crystal_density_diffrn 1.529
_exptl_crystal_density_method 'not measured'
_exptl_crystal_description plate
_exptl_crystal_F_000 416
_exptl_crystal_size_max 0.08
_exptl_crystal_size_mid 0.06
_exptl_crystal_size_min 0.03
_refine_diff_density_max 0.581
_refine_diff_density_min -0.500
_refine_diff_density_rms 0.060
_refine_ls_extinction_method none
_refine_ls_goodness_of_fit_ref 1.077
_refine_ls_hydrogen_treatment constr
_refine_ls_matrix_type full
_refine_ls_number_parameters 246
_refine_ls_number_reflns 2866
_refine_ls_number_restraints 0
_refine_ls_restrained_S_all 1.077
_refine_ls_R_factor_all 0.0407
_refine_ls_R_factor_gt 0.0381
_refine_ls_shift/su_max 0.001
_refine_ls_shift/su_mean 0.000
_refine_ls_structure_factor_coef Fsqd
_refine_ls_weighting_details 'calc w=1/[\s^2^(Fo^2^)+(0.0525P)^2^+0.9120P] where P=(Fo^2^+2Fc^2^)/3'
_refine_ls_weighting_scheme calc
_refine_ls_wR_factor_gt 0.0986
_refine_ls_wR_factor_ref 0.1004
_reflns_number_gt 2694
_reflns_number_total 2866
_reflns_threshold_expression >2sigma(I)
_cod_data_source_file ml300050b_si_006.cif
_cod_data_source_block compound_40
_cod_original_cell_volume 869.86(10)
_cod_database_code 4506420

loop_
_symmetry_equiv_pos_as_xyz
'x, y, z'
'-x, -y, -z'

loop_
_atom_site_label
_atom_site_type_symbol
_atom_site_fract_x
_atom_site_fract_y
_atom_site_fract_z
_atom_site_U_iso_or_equiv
_atom_site_adp_type
_atom_site_occupancy
_atom_site_symmetry_multiplicity
_atom_site_calc_flag
_atom_site_refinement_flags
_atom_site_disorder_assembly
_atom_site_disorder_group
S1 S 0.06113(10) 0.41049(5) 1.25767(4) 0.02019(17) Uani 1 1 d . . .
S2 S -0.3606(3) 0.07661(9) 1.13650(7) 0.0371(4) Uani 0.829(5) 1 d P A 1
S2' S -0.451(2) 0.0431(10) 1.2176(9) 0.050(3) Uani 0.171(5) 1 d P A 2
S3 S 0.46384(10) 0.25154(6) 0.50911(4) 0.02110(17) Uani 1 1 d . . .
N1 N 0.2727(3) 0.29574(19) 0.82512(13) 0.0212(4) Uani 1 1 d . . .
N2 N 0.5428(3) 0.23785(19) 0.61141(13) 0.0213(4) Uani 1 1 d . . .
H1N H 0.6948 0.2399 0.6299 0.026 Uiso 1 1 calc R . .
O1 O -0.1093(3) 0.21047(17) 0.85003(11) 0.0260(4) Uani 1 1 d . . .
O2 O 0.0334(3) 0.54814(17) 1.28982(11) 0.0276(4) Uani 1 1 d . . .
O3 O 0.2807(3) 0.38068(18) 1.29274(11) 0.0274(4) Uani 1 1 d . . .
O4 O 0.3071(3) 0.12975(17) 0.45160(12) 0.0323(4) Uani 1 1 d . . .
O5 O 0.6862(3) 0.29668(17) 0.48076(11) 0.0268(4) Uani 1 1 d . . .
C1 C 0.0639(4) 0.2114(2) 0.79309(15) 0.0204(5) Uani 1 1 d . . .
C2 C -0.0051(4) 0.1250(2) 0.70262(16) 0.0217(5) Uani 1 1 d . . .
H2 H -0.1565 0.0645 0.6841 0.026 Uiso 1 1 calc R . .
C3 C 0.1535(4) 0.1302(2) 0.64073(16) 0.0218(5) Uani 1 1 d . . .
H3 H 0.1151 0.0717 0.5786 0.026 Uiso 1 1 calc R . .
C4 C 0.3712(4) 0.2227(2) 0.67098(16) 0.0194(5) Uani 1 1 d . . .
C5 C 0.4227(4) 0.3010(2) 0.76350(16) 0.0205(5) Uani 1 1 d . . .
H5 H 0.5733 0.3622 0.7845 0.025 Uiso 1 1 calc R . .
C7 C -0.0484(4) 0.2637(2) 0.94564(16) 0.0224(5) Uani 1 1 d . . .
C8 C -0.1944(4) 0.3443(2) 0.99099(16) 0.0235(5) Uani 1 1 d . . .
H8 H -0.3197 0.3662 0.9565 0.028 Uiso 1 1 calc R . .
C9 C -0.1560(4) 0.3922(2) 1.08676(16) 0.0229(5) Uani 1 1 d . . .
H9 H -0.2527 0.4488 1.1188 0.027 Uiso 1 1 calc R . .
C10 C 0.0253(4) 0.3569(2) 1.13556(15) 0.0208(5) Uani 1 1 d . . .
C11 C 0.1703(5) 0.2755(3) 1.09011(17) 0.0295(6) Uani 1 1 d . . .
H11 H 0.2926 0.2514 1.1245 0.035 Uiso 1 1 calc R . .
C12 C 0.1348(5) 0.2301(3) 0.99435(17) 0.0299(6) Uani 1 1 d . . .
H12 H 0.2353 0.1763 0.9622 0.036 Uiso 1 1 calc R . .
C13 C -0.1876(4) 0.3164(2) 1.28681(17) 0.0261(5) Uani 1 1 d . A .
H13A H -0.1794 0.3473 1.3551 0.031 Uiso 1 1 calc R . .
H13B H -0.3376 0.3343 1.2594 0.031 Uiso 1 1 calc R . .
C14 C -0.2002(5) 0.1694(3) 1.2547(2) 0.0355(6) Uani 1 1 d . . .
H14 H -0.0564 0.1380 1.2760 0.043 Uiso 1 1 calc R A 1
C15 C -0.4440(17) 0.0834(7) 1.2487(5) 0.0360(17) Uani 0.829(5) 1 d P A 1
H15A H -0.5753 0.1303 1.2675 0.043 Uiso 0.829(5) 1 calc PR A 1
H15B H -0.4464 0.0024 1.2673 0.043 Uiso 0.829(5) 1 calc PR A 1
C15' C -0.221(7) 0.086(2) 1.150(2) 0.064(8) Uani 0.171(5) 1 d P A 2
H15C H -0.1075 0.0260 1.1331 0.077 Uiso 0.171(5) 1 calc PR A 2
H15D H -0.2648 0.1288 1.1032 0.077 Uiso 0.171(5) 1 calc PR A 2
C16 C 0.2972(4) 0.3783(3) 0.52819(18) 0.0268(5) Uani 1 1 d . . .
H16A H 0.2567 0.3963 0.4700 0.040 Uiso 1 1 calc R . .
H16B H 0.3931 0.4597 0.5747 0.040 Uiso 1 1 calc R . .
H16C H 0.1489 0.3496 0.5506 0.040 Uiso 1 1 calc R . .

loop_
_atom_site_aniso_label
_atom_site_aniso_U_11
_atom_site_aniso_U_22
_atom_site_aniso_U_33
_atom_site_aniso_U_23
_atom_site_aniso_U_13
_atom_site_aniso_U_12
S1 0.0161(3) 0.0265(3) 0.0147(3) 0.0043(2) 0.0030(2) -0.0005(2)
S2 0.0460(9) 0.0224(5) 0.0366(5) 0.0009(3) 0.0157(5) 0.0006(5)
S2' 0.026(3) 0.041(6) 0.088(9) 0.035(5) 0.005(4) -0.004(3)
S3 0.0200(3) 0.0264(3) 0.0139(3) 0.0043(2) 0.0040(2) -0.0003(2)
N1 0.0220(11) 0.0242(10) 0.0158(10) 0.0046(8) 0.0027(8) 0.0040(8)
N2 0.0155(10) 0.0294(10) 0.0194(10) 0.0082(8) 0.0039(7) 0.0041(8)
O1 0.0207(9) 0.0402(10) 0.0129(8) 0.0037(7) 0.0044(6) 0.0028(7)
O2 0.0259(9) 0.0305(9) 0.0213(9) 0.0022(7) 0.0016(7) 0.0045(7)
O3 0.0224(9) 0.0404(10) 0.0197(9) 0.0085(7) 0.0038(7) 0.0092(7)
O4 0.0367(11) 0.0323(10) 0.0170(9) -0.0005(7) 0.0038(7) -0.0065(8)
O5 0.0214(9) 0.0384(10) 0.0202(9) 0.0096(7) 0.0073(7) 0.0026(7)
C1 0.0202(12) 0.0259(12) 0.0162(12) 0.0076(9) 0.0039(9) 0.0059(9)
C2 0.0210(12) 0.0223(11) 0.0187(12) 0.0051(9) 0.0016(9) -0.0002(9)
C3 0.0257(13) 0.0228(11) 0.0142(11) 0.0035(9) 0.0027(9) 0.0026(9)
C4 0.0207(12) 0.0211(11) 0.0182(12) 0.0080(9) 0.0032(9) 0.0057(9)
C5 0.0198(12) 0.0220(11) 0.0185(12) 0.0061(9) 0.0018(9) 0.0021(9)
C7 0.0201(12) 0.0281(12) 0.0157(12) 0.0052(9) 0.0033(9) -0.0010(9)
C8 0.0217(13) 0.0293(12) 0.0198(12) 0.0088(10) 0.0031(9) 0.0046(10)
C9 0.0228(13) 0.0237(12) 0.0221(13) 0.0054(10) 0.0071(9) 0.0058(9)
C10 0.0193(12) 0.0238(11) 0.0168(12) 0.0057(9) 0.0043(9) -0.0015(9)
C11 0.0242(13) 0.0456(15) 0.0217(13) 0.0114(11) 0.0061(10) 0.0132(11)
C12 0.0286(14) 0.0418(15) 0.0204(13) 0.0054(11) 0.0086(10) 0.0160(11)
C13 0.0215(13) 0.0331(13) 0.0255(13) 0.0112(11) 0.0075(10) 0.0048(10)
C14 0.0361(16) 0.0349(14) 0.0403(16) 0.0183(13) 0.0092(12) 0.0069(12)
C15 0.038(3) 0.031(4) 0.045(4) 0.021(3) 0.016(3) 0.006(3)
C15' 0.051(17) 0.039(12) 0.10(2) 0.022(12) 0.031(15) -0.016(12)
C16 0.0206(12) 0.0370(14) 0.0264(13) 0.0161(11) 0.0049(10) 0.0047(10)

loop_
_atom_type_symbol
_atom_type_description
_atom_type_scat_dispersion_real
_atom_type_scat_dispersion_imag
_atom_type_scat_source
C C 0.0181 0.0091 'International Tables Vol C Tables 4.2.6.8 and 6.1.1.4'
H H 0.0000 0.0000 'International Tables Vol C Tables 4.2.6.8 and 6.1.1.4'
N N 0.0311 0.0180 'International Tables Vol C Tables 4.2.6.8 and 6.1.1.4'
O O 0.0492 0.0322 'International Tables Vol C Tables 4.2.6.8 and 6.1.1.4'
S S 0.3331 0.5567 'International Tables Vol C Tables 4.2.6.8 and 6.1.1.4'

loop_
_geom_angle_atom_site_label_1
_geom_angle_atom_site_label_2
_geom_angle_atom_site_label_3
_geom_angle
O3 S1 O2 117.65(11)
O3 S1 C10 108.64(11)
O2 S1 C10 108.50(11)
O3 S1 C13 109.70(11)
O2 S1 C13 105.62(11)
C10 S1 C13 106.15(12)
C15 S2 C14 49.0(3)
C14 S2' C15' 52.2(10)
O4 S3 O5 119.31(10)
O4 S3 N2 108.99(10)
O5 S3 N2 104.78(10)
O4 S3 C16 107.87(12)
O5 S3 C16 109.25(11)
N2 S3 C16 105.85(11)
C1 N1 C5 116.3(2)
C4 N2 S3 121.48(16)
C4 N2 H1N 119.3
S3 N2 H1N 119.3
C1 O1 C7 121.06(18)
N1 C1 O1 119.5(2)
N1 C1 C2 125.0(2)
O1 C1 C2 115.5(2)
C3 C2 C1 117.8(2)
C3 C2 H2 121.1
C1 C2 H2 121.1
C2 C3 C4 118.8(2)
C2 C3 H3 120.6
C4 C3 H3 120.6
C5 C4 C3 118.1(2)
C5 C4 N2 119.1(2)
C3 C4 N2 122.8(2)
N1 C5 C4 123.9(2)
N1 C5 H5 118.1
C4 C5 H5 118.1
C12 C7 O1 122.2(2)
C12 C7 C8 121.4(2)
O1 C7 C8 116.2(2)
C9 C8 C7 119.4(2)
C9 C8 H8 120.3
C7 C8 H8 120.3
C8 C9 C10 119.3(2)
C8 C9 H9 120.4
C10 C9 H9 120.4
C9 C10 C11 121.3(2)
C9 C10 S1 118.87(17)
C11 C10 S1 119.73(19)
C12 C11 C10 119.3(2)
C12 C11 H11 120.4
C10 C11 H11 120.4
C11 C12 C7 119.4(2)
C11 C12 H12 120.3
C7 C12 H12 120.3
C14 C13 S1 114.13(18)
C14 C13 H13A 108.7
S1 C13 H13A 108.7
C14 C13 H13B 108.7
S1 C13 H13B 108.7
H13A C13 H13B 107.6
C13 C14 C15 115.5(4)
C13 C14 C15' 122.6(11)
C15 C14 C15' 84.6(11)
C13 C14 S2' 128.2(4)
C15' C14 S2' 67.8(11)
C13 C14 S2 116.3(2)
C15 C14 S2 64.3(3)
S2' C14 S2 49.9(4)
C13 C14 H14 116.8
C15 C14 H14 116.8
C15' C14 H14 95.3
S2' C14 H14 111.6
S2 C14 H14 116.8
C14 C15 S2 66.7(3)
C14 C15 H15A 117.0
S2 C15 H15A 117.0
C14 C15 H15B 117.0
S2 C15 H15B 117.0
H15A C15 H15B 114.1
C14 C15' S2' 60.0(9)
C14 C15' H15C 117.8
S2' C15' H15C 117.8
C14 C15' H15D 117.8
S2' C15' H15D 117.8
H15C C15' H15D 114.9
S3 C16 H16A 109.5
S3 C16 H16B 109.5
H16A C16 H16B 109.5
S3 C16 H16C 109.5
H16A C16 H16C 109.5
H16B C16 H16C 109.5

loop_
_geom_bond_atom_site_label_1
_geom_bond_atom_site_label_2
_geom_bond_distance
S1 O3 1.4377(18)
S1 O2 1.4519(18)
S1 C10 1.761(2)
S1 C13 1.772(2)
S2 C15 1.808(8)
S2 C14 1.842(3)
S2' C14 1.714(11)
S2' C15' 1.83(3)
S3 O4 1.4311(18)
S3 O5 1.4349(17)
S3 N2 1.640(2)
S3 C16 1.759(3)
N1 C1 1.319(3)
N1 C5 1.341(3)
N2 C4 1.423(3)
N2 H1N 0.8800
O1 C1 1.380(3)
O1 C7 1.385(3)
C1 C2 1.390(3)
C2 C3 1.378(3)
C2 H2 0.9500
C3 C4 1.393(3)
C3 H3 0.9500
C4 C5 1.386(3)
C5 H5 0.9500
C7 C12 1.383(4)
C7 C8 1.386(3)
C8 C9 1.381(3)
C8 H8 0.9500
C9 C10 1.386(3)
C9 H9 0.9500
C10 C11 1.387(3)
C11 C12 1.380(4)
C11 H11 0.9500
C12 H12 0.9500
C13 C14 1.492(4)
C13 H13A 0.9900
C13 H13B 0.9900
C14 C15 1.512(9)
C14 C15' 1.56(3)
C14 H14 1.0000
C15 H15A 0.9900
C15 H15B 0.9900
C15' H15C 0.9900
C15' H15D 0.9900
C16 H16A 0.9800
C16 H16B 0.9800
C16 H16C 0.9800

loop_
_geom_hbond_atom_site_label_D
_geom_hbond_atom_site_label_H
_geom_hbond_distance_DH
_geom_hbond_distance_HA
_geom_hbond_angle_DHA
_geom_hbond_distance_DA
_geom_hbond_atom_site_label_A
_geom_hbond_site_symmetry_A
_geom_hbond_publ_flag
N2 H1N 0.880 2.420 120 2.958(3) O2 2_667 y
